data_7154258
loop_
_publ_author_name
'Moya-L\'opez, Juan Francisco'
'Elhalem, Eleonora'
'Recio, Roc\'io'
'\'Alvarez, Eleuterio'
'Fern\'andez, Inmaculada'
'Khiar, Noureddine'

_publ_section_title
;
 Studies on the diastereoselective oxidation of
 1-thio-\b-d-glucopyranosides: synthesis of the usually less favoured RS
 sulfoxide as a single diastereoisomer.
;
_journal_issue 6
_journal_name_full 'Organic &amp; biomolecular chemistry'
_journal_page_first 1904
_journal_page_last 1914
_journal_paper_doi 10.1039/c4ob02030h
_journal_volume 13
_journal_year 2015
_chemical_absolute_configuration rmad
_chemical_formula_moiety 'C23 H28 O5 S'
_chemical_formula_sum 'C23 H28 O5 S'
_chemical_formula_weight 416.51
_chemical_name_systematic
;
  ?
;
_space_group_IT_number 5
_symmetry_cell_setting monoclinic
_symmetry_space_group_name_Hall 'C 2y'
_symmetry_space_group_name_H-M 'C 1 2 1'
_atom_sites_solution_hydrogens geom
_atom_sites_solution_primary direct
_atom_sites_solution_secondary difmap
_audit_creation_method SHELXL-97
_audit_update_record
;
2014-09-23 deposited with the CCDC.
2014-11-25 downloaded from the CCDC.
;
_cell_angle_alpha 90.00
_cell_angle_beta 96.306(4)
_cell_angle_gamma 90.00
_cell_formula_units_Z 4
_cell_length_a 20.294(3)
_cell_length_b 6.4701(8)
_cell_length_c 15.4757(17)
_cell_measurement_reflns_used 5792
_cell_measurement_temperature 213(2)
_cell_measurement_theta_max 26.36
_cell_measurement_theta_min 3.31
_cell_volume 2019.7(4)
_computing_cell_refinement 'APEX2 Software Suite (Bruker, 2007)'
_computing_data_collection 'APEX2 Software Suite (Bruker, 2007)'
_computing_data_reduction 'APEX2 Software Suite (Bruker, 2007)'
_computing_molecular_graphics 'SHELXTL (Sheldrick, 2008)'
_computing_publication_material 'SHELXTL and publCIF (Westrip, 2010)'
_computing_structure_refinement 'SHELXL97 (Sheldrick, 2008)'
_computing_structure_solution 'SIR2002 (Burla et al., 2003)'
_diffrn_ambient_temperature 213(2)
_diffrn_detector_area_resol_mean 8.26
_diffrn_measured_fraction_theta_full 0.958
_diffrn_measured_fraction_theta_max 0.958
_diffrn_measurement_device_type
;
  Bruker-Nonius X8kappa APEX II CCD area detector
;
_diffrn_measurement_method 'phi and omega scans with narrow frames'
_diffrn_radiation_monochromator graphite
_diffrn_radiation_source 'fine-focus sealed tube'
_diffrn_radiation_type MoK\a
_diffrn_radiation_wavelength 0.71073
_diffrn_reflns_av_R_equivalents 0.0391
_diffrn_reflns_av_sigmaI/netI 0.0452
_diffrn_reflns_limit_h_max 24
_diffrn_reflns_limit_h_min -17
_diffrn_reflns_limit_k_max 7
_diffrn_reflns_limit_k_min -7
_diffrn_reflns_limit_l_max 18
_diffrn_reflns_limit_l_min -13
_diffrn_reflns_number 10600
_diffrn_reflns_theta_full 25.22
_diffrn_reflns_theta_max 25.22
_diffrn_reflns_theta_min 3.15
_diffrn_standards_decay_% 0
_exptl_absorpt_coefficient_mu 0.193
_exptl_absorpt_correction_T_max 0.9714
_exptl_absorpt_correction_T_min 0.9660
_exptl_absorpt_correction_type multi-scan
_exptl_absorpt_process_details
;
program SADABS, Bruker (2001).
;
_exptl_crystal_colour colourless
_exptl_crystal_density_diffrn 1.370
_exptl_crystal_density_method 'not measured'
_exptl_crystal_description plate
_exptl_crystal_F_000 888
_exptl_crystal_size_max 0.45
_exptl_crystal_size_mid 0.15
_exptl_crystal_size_min 0.15
_refine_diff_density_max 0.506
_refine_diff_density_min -0.479
_refine_diff_density_rms 0.070
_refine_ls_abs_structure_details 'Flack H D (1983), Acta Cryst. A39, 876-881'
_refine_ls_abs_structure_Flack -0.05(15)
_refine_ls_extinction_method none
_refine_ls_goodness_of_fit_ref 1.170
_refine_ls_hydrogen_treatment constr
_refine_ls_matrix_type full
_refine_ls_number_parameters 262
_refine_ls_number_reflns 3042
_refine_ls_number_restraints 1
_refine_ls_restrained_S_all 1.169
_refine_ls_R_factor_all 0.0768
_refine_ls_R_factor_gt 0.0598
_refine_ls_shift/su_max 0.000
_refine_ls_shift/su_mean 0.000
_refine_ls_structure_factor_coef Fsqd
_refine_ls_weighting_details 'calc w=1/[\s^2^(Fo^2^)+(0.0823P)^2^+4.5808P] where P=(Fo^2^+2Fc^2^)/3'
_refine_ls_weighting_scheme calc
_refine_ls_wR_factor_gt 0.1608
_refine_ls_wR_factor_ref 0.1720
_reflns_number_gt 2641
_reflns_number_total 3042
_reflns_threshold_expression >2sigma(I)
_cod_data_source_file c4ob02030h2.cif
_cod_data_source_block 12RS
_cod_depositor_comments
;
The following automatic conversions were performed:

'_symmetry_cell_setting' value 'Monoclinic' changed to 'monoclinic'
according to
/usr/data/users/saulius/crontab/automatic-downloads/rss-feeds/RSC/lib/dictionaries/cif_core.dic
dictionary named 'cif_core.dic' version 2.4.2 from 2011-04-26.

Automatic conversion script
Id: cif_fix_values 2935 2014-11-11 08:27:57Z andrius 

 Adding full bibliography for 7154258--7154260.cif.
;
_cod_original_sg_symbol_H-M 'C 2'
_cod_database_code 7154258

loop_
_symmetry_equiv_pos_as_xyz
'x, y, z'
'-x, y, -z'
'x+1/2, y+1/2, z'
'-x+1/2, y+1/2, -z'

loop_
_atom_site_label
_atom_site_type_symbol
_atom_site_fract_x
_atom_site_fract_y
_atom_site_fract_z
_atom_site_U_iso_or_equiv
_atom_site_adp_type
_atom_site_occupancy
_atom_site_symmetry_multiplicity
_atom_site_calc_flag
_atom_site_refinement_flags
S1 S 0.72821(6) -0.05756(19) 0.79875(8) 0.0310(3) Uani 1 1 d .
O1 O 0.82933(15) -0.0367(6) 0.9080(2) 0.0273(8) Uani 1 1 d .
O2 O 0.74498(15) 0.3397(6) 0.9244(2) 0.0346(9) Uani 1 1 d .
O3 O 0.90266(15) 0.3400(6) 1.0643(2) 0.0280(8) Uani 1 1 d .
O4 O 0.96187(15) 0.0272(5) 1.0845(2) 0.0307(9) Uani 1 1 d .
O5 O 0.7549(2) -0.2509(6) 0.7624(3) 0.0519(12) Uani 1 1 d .
C1 C 0.8040(2) 0.0908(8) 0.8368(3) 0.0257(11) Uani 1 1 d .
H1 H 0.8349 0.0886 0.7915 0.031 Uiso 1 1 calc R
C2 C 0.7907(2) 0.3102(8) 0.8609(4) 0.0300(12) Uani 1 1 d .
H2 H 0.7886 0.4127 0.8132 0.036 Uiso 1 1 calc R
C3 C 0.8141(2) 0.3869(8) 0.9482(3) 0.0305(13) Uani 1 1 d .
H3 H 0.8267 0.5345 0.9538 0.037 Uiso 1 1 calc R
C4 C 0.8497(2) 0.2371(8) 1.0120(3) 0.0265(11) Uani 1 1 d .
H4 H 0.8181 0.1784 1.0498 0.032 Uiso 1 1 calc R
C5 C 0.8800(2) 0.0649(8) 0.9630(3) 0.0258(11) Uani 1 1 d .
H5 H 0.9131 0.1236 0.9273 0.031 Uiso 1 1 calc R
C6 C 0.9135(2) -0.0844(9) 1.0278(3) 0.0305(12) Uani 1 1 d .
H6A H 0.8808 -0.1481 1.0615 0.037 Uiso 1 1 calc R
H6B H 0.9352 -0.1941 0.9976 0.037 Uiso 1 1 calc R
C7 C 0.6901(2) 0.0885(8) 0.7042(3) 0.0247(11) Uani 1 1 d .
C8 C 0.6355(2) -0.0626(10) 0.6651(4) 0.0363(12) Uani 1 1 d .
H8A H 0.6560 -0.1928 0.6496 0.044 Uiso 1 1 calc R
H8B H 0.6052 -0.0929 0.7085 0.044 Uiso 1 1 calc R
C9 C 0.5971(3) 0.0309(10) 0.5848(4) 0.0441(15) Uani 1 1 d .
H9 H 0.5624 -0.0672 0.5608 0.053 Uiso 1 1 calc R
C10 C 0.5647(3) 0.2323(9) 0.6089(4) 0.0423(15) Uani 1 1 d .
H10A H 0.5401 0.2934 0.5571 0.051 Uiso 1 1 calc R
H10B H 0.5336 0.2054 0.6516 0.051 Uiso 1 1 calc R
C11 C 0.6184(2) 0.3806(8) 0.6467(4) 0.0349(14) Uani 1 1 d .
H11 H 0.5976 0.5121 0.6619 0.042 Uiso 1 1 calc R
C12 C 0.6562(2) 0.2880(8) 0.7286(3) 0.0295(12) Uani 1 1 d .
H12A H 0.6254 0.2585 0.7716 0.035 Uiso 1 1 calc R
H12B H 0.6894 0.3866 0.7542 0.035 Uiso 1 1 calc R
C13 C 0.7375(3) 0.1300(9) 0.6361(3) 0.0323(12) Uani 1 1 d .
H13A H 0.7724 0.2258 0.6596 0.039 Uiso 1 1 calc R
H13B H 0.7586 0.0006 0.6209 0.039 Uiso 1 1 calc R
C14 C 0.6988(3) 0.2230(10) 0.5556(4) 0.0401(14) Uani 1 1 d .
H14 H 0.7296 0.2521 0.5117 0.048 Uiso 1 1 calc R
C15 C 0.6445(3) 0.0738(11) 0.5165(4) 0.0531(17) Uani 1 1 d .
H15A H 0.6202 0.1353 0.4646 0.064 Uiso 1 1 calc R
H15B H 0.6646 -0.0557 0.4996 0.064 Uiso 1 1 calc R
C16 C 0.6670(3) 0.4237(10) 0.5803(4) 0.0408(13) Uani 1 1 d .
H16A H 0.6435 0.4878 0.5284 0.049 Uiso 1 1 calc R
H16B H 0.7013 0.5198 0.6051 0.049 Uiso 1 1 calc R
C17 C 0.9343(2) 0.1983(8) 1.1250(3) 0.0292(12) Uani 1 1 d .
H17 H 0.9019 0.1478 1.1634 0.035 Uiso 1 1 calc R
C18 C 0.9905(2) 0.3055(9) 1.1792(3) 0.0278(12) Uani 1 1 d .
C19 C 1.0150(3) 0.4944(9) 1.1548(4) 0.0393(14) Uani 1 1 d .
H19 H 0.9953 0.5611 1.1045 0.047 Uiso 1 1 calc R
C20 C 1.0679(3) 0.5848(10) 1.2040(4) 0.0467(15) Uani 1 1 d .
H20 H 1.0846 0.7114 1.1860 0.056 Uiso 1 1 calc R
C21 C 1.0966(3) 0.4945(10) 1.2780(4) 0.0420(16) Uani 1 1 d .
H21 H 1.1324 0.5589 1.3113 0.050 Uiso 1 1 calc R
C22 C 1.0726(3) 0.3066(11) 1.3040(4) 0.0437(15) Uani 1 1 d .
H22 H 1.0917 0.2429 1.3553 0.052 Uiso 1 1 calc R
C23 C 1.0200(2) 0.2127(10) 1.2532(3) 0.0362(13) Uani 1 1 d .
H23 H 1.0044 0.0836 1.2700 0.043 Uiso 1 1 calc R

loop_
_atom_site_aniso_label
_atom_site_aniso_U_11
_atom_site_aniso_U_22
_atom_site_aniso_U_33
_atom_site_aniso_U_23
_atom_site_aniso_U_13
_atom_site_aniso_U_12
S1 0.0231(6) 0.0280(7) 0.0400(7) 0.0063(6) -0.0051(5) -0.0060(6)
O1 0.0194(16) 0.029(2) 0.0326(18) -0.0002(16) -0.0031(13) -0.0005(16)
O2 0.0111(16) 0.045(2) 0.047(2) -0.0101(18) -0.0005(15) 0.0053(16)
O3 0.0160(16) 0.0300(19) 0.037(2) -0.0041(15) -0.0029(13) 0.0016(15)
O4 0.0156(17) 0.034(2) 0.041(2) -0.0016(16) -0.0056(14) 0.0026(15)
O5 0.052(3) 0.021(2) 0.076(3) -0.0054(19) -0.025(2) 0.0081(19)
C1 0.012(2) 0.031(3) 0.033(3) 0.004(2) 0.0014(19) 0.000(2)
C2 0.011(2) 0.029(3) 0.049(3) 0.008(2) -0.001(2) -0.002(2)
C3 0.010(2) 0.032(3) 0.047(3) -0.003(2) -0.005(2) -0.0009(19)
C4 0.009(2) 0.034(3) 0.037(3) -0.002(2) 0.001(2) -0.004(2)
C5 0.014(2) 0.027(3) 0.036(3) 0.001(2) 0.0006(19) 0.004(2)
C6 0.021(2) 0.032(3) 0.038(3) -0.002(2) 0.000(2) 0.003(2)
C7 0.016(2) 0.024(3) 0.033(3) 0.004(2) -0.0042(19) 0.000(2)
C8 0.030(3) 0.028(3) 0.049(3) -0.004(3) -0.004(2) -0.008(3)
C9 0.035(3) 0.043(4) 0.050(4) -0.007(3) -0.015(3) -0.005(3)
C10 0.023(3) 0.045(4) 0.055(4) 0.002(3) -0.014(3) 0.003(3)
C11 0.024(3) 0.030(3) 0.049(3) -0.004(2) -0.003(2) 0.000(2)
C12 0.015(2) 0.033(3) 0.042(3) -0.007(2) 0.005(2) -0.002(2)
C13 0.023(3) 0.037(3) 0.038(3) -0.003(2) 0.009(2) 0.002(2)
C14 0.033(3) 0.054(4) 0.036(3) 0.000(3) 0.015(2) 0.003(3)
C15 0.052(4) 0.059(5) 0.045(4) -0.013(3) -0.011(3) 0.011(3)
C16 0.034(3) 0.044(3) 0.043(3) 0.009(3) -0.004(2) 0.002(3)
C17 0.018(2) 0.034(3) 0.037(3) 0.002(2) 0.008(2) 0.002(2)
C18 0.014(2) 0.042(3) 0.028(3) -0.005(2) 0.0073(19) -0.004(2)
C19 0.029(3) 0.043(4) 0.044(3) 0.002(3) -0.003(2) -0.002(3)
C20 0.034(3) 0.048(4) 0.057(4) -0.010(3) -0.002(3) -0.014(3)
C21 0.024(3) 0.058(4) 0.041(3) -0.017(3) -0.006(2) -0.006(3)
C22 0.026(3) 0.071(5) 0.033(3) 0.003(3) -0.003(2) 0.005(3)
C23 0.021(3) 0.052(4) 0.036(3) 0.004(3) 0.004(2) -0.002(3)

loop_
_atom_type_symbol
_atom_type_description
_atom_type_scat_dispersion_real
_atom_type_scat_dispersion_imag
_atom_type_scat_source
C C 0.0033 0.0016 'International Tables Vol C Tables 4.2.6.8 and 6.1.1.4'
H H 0.0000 0.0000 'International Tables Vol C Tables 4.2.6.8 and 6.1.1.4'
O O 0.0106 0.0060 'International Tables Vol C Tables 4.2.6.8 and 6.1.1.4'
S S 0.1246 0.1234 'International Tables Vol C Tables 4.2.6.8 and 6.1.1.4'

loop_
_geom_angle_atom_site_label_1
_geom_angle_atom_site_label_2
_geom_angle_atom_site_label_3
_geom_angle
_geom_angle_site_symmetry_3
O5 S1 C7 105.5(2) .
O5 S1 C1 103.3(2) .
C7 S1 C1 104.4(2) .
C5 O1 C1 111.7(4) .
C2 O2 C3 61.3(3) .
C17 O3 C4 109.3(4) ..
C17 O4 C6 112.7(4) .
O1 C1 C2 114.5(4) .
O1 C1 S1 99.3(3) .
C2 C1 S1 113.8(3) .
O1 C1 H1 109.6 .
C2 C1 H1 109.6 .
S1 C1 H1 109.6 .
O2 C2 C3 59.5(3) .
O2 C2 C1 116.3(4) .
C3 C2 C1 120.0(4) .
O2 C2 H2 116.3 .
C3 C2 H2 116.3 .
C1 C2 H2 116.3 .
O2 C3 C2 59.2(3) .
O2 C3 C4 114.4(4) .
C2 C3 C4 117.9(4) .
O2 C3 H3 117.4 .
C2 C3 H3 117.4 .
C4 C3 H3 117.4 .
O3 C4 C3 110.3(4) .
O3 C4 C5 107.7(4) .
C3 C4 C5 109.6(4) .
O3 C4 H4 109.8 .
C3 C4 H4 109.8 .
C5 C4 H4 109.8 .
O1 C5 C6 110.4(4) .
O1 C5 C4 109.5(4) .
C6 C5 C4 108.5(4) .
O1 C5 H5 109.5 .
C6 C5 H5 109.5 .
C4 C5 H5 109.5 .
O4 C6 C5 108.3(4) .
O4 C6 H6A 110.0 .
C5 C6 H6A 110.0 .
O4 C6 H6B 110.0 .
C5 C6 H6B 110.0 .
H6A C6 H6B 108.4 .
C13 C7 C12 110.9(4) .
C13 C7 C8 108.6(4) .
C12 C7 C8 107.9(4) .
C13 C7 S1 113.4(3) .
C12 C7 S1 113.5(3) .
C8 C7 S1 101.9(3) .
C9 C8 C7 110.4(5) .
C9 C8 H8A 109.6 .
C7 C8 H8A 109.6 .
C9 C8 H8B 109.6 .
C7 C8 H8B 109.6 .
H8A C8 H8B 108.1 .
C8 C9 C10 109.7(5) .
C8 C9 C15 109.3(5) .
C10 C9 C15 109.5(5) .
C8 C9 H9 109.4 .
C10 C9 H9 109.4 .
C15 C9 H9 109.4 .
C11 C10 C9 108.9(4) .
C11 C10 H10A 109.9 .
C9 C10 H10A 109.9 .
C11 C10 H10B 109.9 .
C9 C10 H10B 109.9 .
H10A C10 H10B 108.3 .
C10 C11 C16 110.1(5) .
C10 C11 C12 110.2(4) .
C16 C11 C12 109.1(4) .
C10 C11 H11 109.1 .
C16 C11 H11 109.1 .
C12 C11 H11 109.1 .
C11 C12 C7 108.9(4) .
C11 C12 H12A 109.9 .
C7 C12 H12A 109.9 .
C11 C12 H12B 109.9 .
C7 C12 H12B 109.9 .
H12A C12 H12B 108.3 .
C14 C13 C7 109.0(4) .
C14 C13 H13A 109.9 .
C7 C13 H13A 109.9 .
C14 C13 H13B 109.9 .
C7 C13 H13B 109.9 .
H13A C13 H13B 108.3 .
C16 C14 C13 109.1(5) .
C16 C14 C15 109.3(5) .
C13 C14 C15 110.9(5) .
C16 C14 H14 109.2 .
C13 C14 H14 109.2 .
C15 C14 H14 109.2 .
C9 C15 C14 108.6(5) .
C9 C15 H15A 110.0 .
C14 C15 H15A 110.0 .
C9 C15 H15B 110.0 .
C14 C15 H15B 110.0 .
H15A C15 H15B 108.3 .
C14 C16 C11 109.7(5) .
C14 C16 H16A 109.7 .
C11 C16 H16A 109.7 .
C14 C16 H16B 109.7 .
C11 C16 H16B 109.7 .
H16A C16 H16B 108.2 .
O4 C17 O3 112.7(4) .
O4 C17 C18 107.1(4) .
O3 C17 C18 109.4(4) .
O4 C17 H17 109.2 .
O3 C17 H17 109.2 .
C18 C17 H17 109.2 .
C23 C18 C19 118.5(5) .
C23 C18 C17 119.8(5) .
C19 C18 C17 121.6(5) .
C20 C19 C18 120.3(6) .
C20 C19 H19 119.9 .
C18 C19 H19 119.9 .
C21 C20 C19 121.3(6) .
C21 C20 H20 119.3 .
C19 C20 H20 119.3 .
C20 C21 C22 119.4(5) .
C20 C21 H21 120.3 .
C22 C21 H21 120.3 .
C21 C22 C23 119.4(6) .
C21 C22 H22 120.3 .
C23 C22 H22 120.3 .
C18 C23 C22 121.1(6) .
C18 C23 H23 119.4 .
C22 C23 H23 119.4 .

loop_
_geom_bond_atom_site_label_1
_geom_bond_atom_site_label_2
_geom_bond_distance
S1 O5 1.497(4)
S1 C7 1.840(5)
S1 C1 1.854(5)
O1 C5 1.422(6)
O1 C1 1.426(6)
O2 C2 1.437(6)
O2 C3 1.442(5)
O3 C17 1.415(6)
O3 C4 1.436(6)
O4 C17 1.416(6)
O4 C6 1.438(6)
C1 C2 1.499(7)
C1 H1 0.9900
C2 C3 1.468(7)
C2 H2 0.9900
C3 C4 1.510(7)
C3 H3 0.9900
C4 C5 1.516(7)
C4 H4 0.9900
C5 C6 1.500(7)
C5 H5 0.9900
C6 H6A 0.9800
C6 H6B 0.9800
C7 C13 1.527(7)
C7 C12 1.530(7)
C7 C8 1.549(7)
C8 C9 1.519(8)
C8 H8A 0.9800
C8 H8B 0.9800
C9 C10 1.523(8)
C9 C15 1.532(9)
C9 H9 0.9900
C10 C11 1.519(7)
C10 H10A 0.9800
C10 H10B 0.9800
C11 C16 1.526(8)
C11 C12 1.530(7)
C11 H11 0.9900
C12 H12A 0.9800
C12 H12B 0.9800
C13 C14 1.523(8)
C13 H13A 0.9800
C13 H13B 0.9800
C14 C16 1.518(8)
C14 C15 1.538(9)
C14 H14 0.9900
C15 H15A 0.9800
C15 H15B 0.9800
C16 H16A 0.9800
C16 H16B 0.9800
C17 C18 1.509(7)
C17 H17 0.9900
C18 C23 1.370(7)
C18 C19 1.387(8)
C19 C20 1.377(8)
C19 H19 0.9400
C20 C21 1.358(9)
C20 H20 0.9400
C21 C22 1.385(9)
C21 H21 0.9400
C22 C23 1.394(8)
C22 H22 0.9400
C23 H23 0.9400

loop_
_geom_torsion_atom_site_label_1
_geom_torsion_atom_site_label_2
_geom_torsion_atom_site_label_3
_geom_torsion_atom_site_label_4
_geom_torsion
C5 O1 C1 C2 -44.6(5)
C5 O1 C1 S1 -166.2(3)
O5 S1 C1 O1 -69.0(3)
C7 S1 C1 O1 -179.1(3)
O5 S1 C1 C2 168.9(4)
C7 S1 C1 C2 58.7(4)
C3 O2 C2 C1 110.9(5)
O1 C1 C2 O2 -58.1(5)
S1 C1 C2 O2 55.1(5)
O1 C1 C2 C3 10.3(6)
S1 C1 C2 C3 123.6(4)
C2 O2 C3 C4 -109.1(5)
C1 C2 C3 O2 -104.8(5)
O2 C2 C3 C4 103.2(5)
C1 C2 C3 C4 -1.5(6)
C17 O3 C4 C3 178.6(4)
C17 O3 C4 C5 -61.9(5)
O2 C3 C4 O3 -150.7(4)
C2 C3 C4 O3 142.7(4)
O2 C3 C4 C5 90.9(5)
C2 C3 C4 C5 24.3(6)
C1 O1 C5 C6 -170.2(4)
C1 O1 C5 C4 70.4(5)
O3 C4 C5 O1 -178.0(4)
C3 C4 C5 O1 -58.0(5)
O3 C4 C5 C6 61.5(5)
C3 C4 C5 C6 -178.5(4)
C17 O4 C6 C5 55.1(5)
O1 C5 C6 O4 -177.1(4)
C4 C5 C6 O4 -57.2(5)
O5 S1 C7 C13 -55.5(4)
C1 S1 C7 C13 53.0(4)
O5 S1 C7 C12 176.7(3)
C1 S1 C7 C12 -74.7(4)
O5 S1 C7 C8 61.0(4)
C1 S1 C7 C8 169.6(3)
C13 C7 C8 C9 -60.3(6)
C12 C7 C8 C9 60.0(6)
S1 C7 C8 C9 179.7(4)
C7 C8 C9 C10 -59.7(6)
C7 C8 C9 C15 60.4(6)
C8 C9 C10 C11 59.2(6)
C15 C9 C10 C11 -60.8(6)
C9 C10 C11 C16 59.7(6)
C9 C10 C11 C12 -60.7(6)
C10 C11 C12 C7 62.0(5)
C16 C11 C12 C7 -59.1(5)
C13 C7 C12 C11 58.7(5)
C8 C7 C12 C11 -60.2(5)
S1 C7 C12 C11 -172.3(3)
C12 C7 C13 C14 -59.1(5)
C8 C7 C13 C14 59.4(6)
S1 C7 C13 C14 171.9(4)
C7 C13 C14 C16 59.9(6)
C7 C13 C14 C15 -60.6(6)
C8 C9 C15 C14 -59.1(6)
C10 C9 C15 C14 61.1(6)
C16 C14 C15 C9 -60.4(6)
C13 C14 C15 C9 60.0(6)
C13 C14 C16 C11 -61.8(6)
C15 C14 C16 C11 59.6(6)
C10 C11 C16 C14 -59.6(6)
C12 C11 C16 C14 61.4(6)
C6 O4 C17 O3 -57.4(5)
C6 O4 C17 C18 -177.7(4)
C4 O3 C17 O4 60.3(5)
C4 O3 C17 C18 179.3(4)
O4 C17 C18 C23 -70.5(6)
O3 C17 C18 C23 167.1(4)
O4 C17 C18 C19 107.4(5)
O3 C17 C18 C19 -14.9(6)
C23 C18 C19 C20 0.4(8)
C17 C18 C19 C20 -177.6(5)
C18 C19 C20 C21 -1.4(9)
C19 C20 C21 C22 0.8(9)
C20 C21 C22 C23 0.6(8)
C19 C18 C23 C22 1.0(8)
C17 C18 C23 C22 179.1(5)
C21 C22 C23 C18 -1.6(8)
